data_4113255
loop_
_publ_author_name
'Tony K. M. Shing'
'Connie S. K. Kwong'
'Aries W. C. Cheung'
'Stanton H.-L. Kok'
'Zhifeng Yu'
'Jianmei Li'
'Christopher H. K. Cheng'

_publ_section_title
;
 Facile, Efficient, and Enantiospecific Syntheses of 1,1'-N-Linked
 Pseudodisaccharides as a New Class of Glycosidase Inhibitors
;
_journal_name_full 'Journal of the American Chemical Society'
_journal_page_first 15990
_journal_page_last 15992
_journal_paper_doi 10.1021/ja0470158
_journal_volume 126
_journal_year 2004
_chemical_formula_sum 'C13 H22 O6'
_chemical_formula_weight 274.31
_chemical_name_systematic
; 
 ? 
;
_space_group_IT_number 19
_symmetry_cell_setting orthorhombic
_symmetry_space_group_name_Hall 'P 2ac 2ab'
_symmetry_space_group_name_H-M 'P 21 21 21'
_atom_sites_solution_hydrogens geom
_atom_sites_solution_primary direct
_atom_sites_solution_secondary difmap
_audit_creation_method SHELXL-97
_cell_angle_alpha 90.00
_cell_angle_beta 90.00
_cell_angle_gamma 90.00
_cell_formula_units_Z 4
_cell_length_a 6.9969(4)
_cell_length_b 11.1153(6)
_cell_length_c 18.5163(10)
_cell_measurement_temperature 293(2)
_cell_volume 1440.06(14)
_computing_cell_refinement 'BRUKER SMART CCD DIFFRACTOMETER'
_computing_data_collection 'BRUKER SMART CCD DIFFRACTOMETER'
_computing_data_reduction 'BRUKER SMART CCD DIFFRACTOMETER'
_computing_molecular_graphics 'SIEMENS SHELXTL'
_computing_publication_material 'SIEMENS SHELXTL'
_computing_structure_refinement 'SHELXL-97 (Sheldrick, 1997)'
_computing_structure_solution 'SHELXS-97 (Sheldrick, 1990)'
_diffrn_ambient_temperature 293(2)
_diffrn_measured_fraction_theta_full 1.000
_diffrn_measured_fraction_theta_max 1.000
_diffrn_measurement_device_type 'BRUKER SMART CCD DIFFRACTOMETER'
_diffrn_measurement_method 'OMEGA SCAN'
_diffrn_radiation_monochromator graphite
_diffrn_radiation_source 'fine-focus sealed tube'
_diffrn_radiation_type MoK\a
_diffrn_radiation_wavelength 0.71073
_diffrn_reflns_av_R_equivalents 0.0231
_diffrn_reflns_av_sigmaI/netI 0.0224
_diffrn_reflns_limit_h_max 7
_diffrn_reflns_limit_h_min -7
_diffrn_reflns_limit_k_max 12
_diffrn_reflns_limit_k_min -12
_diffrn_reflns_limit_l_max 20
_diffrn_reflns_limit_l_min -15
_diffrn_reflns_number 6647
_diffrn_reflns_theta_full 23.26
_diffrn_reflns_theta_max 23.26
_diffrn_reflns_theta_min 2.14
_exptl_absorpt_coefficient_mu 0.100
_exptl_absorpt_correction_T_max 0.9749
_exptl_absorpt_correction_T_min 0.8815
_exptl_absorpt_correction_type SADABS
_exptl_crystal_colour BLOCK
_exptl_crystal_density_diffrn 1.265
_exptl_crystal_description BLOCK
_exptl_crystal_F_000 592
_exptl_crystal_size_max 1.30
_exptl_crystal_size_mid 0.31
_exptl_crystal_size_min 0.26
_refine_diff_density_max 0.260
_refine_diff_density_min -0.241
_refine_diff_density_rms 0.032
_refine_ls_abs_structure_details 'Flack H D (1983), Acta Cryst. A39, 876-881'
_refine_ls_abs_structure_Flack 0.0(11)
_refine_ls_extinction_method none
_refine_ls_goodness_of_fit_ref 1.047
_refine_ls_hydrogen_treatment mixed
_refine_ls_matrix_type full
_refine_ls_number_parameters 173
_refine_ls_number_reflns 2066
_refine_ls_number_restraints 0
_refine_ls_restrained_S_all 1.047
_refine_ls_R_factor_all 0.0359
_refine_ls_R_factor_gt 0.0319
_refine_ls_shift/su_max 0.354
_refine_ls_shift/su_mean 0.002
_refine_ls_structure_factor_coef Fsqd
_refine_ls_weighting_details 'calc w=1/[\s^2^(Fo^2^)+(0.0609P)^2^+0.0138P] where P=(Fo^2^+2Fc^2^)/3'
_refine_ls_weighting_scheme calc
_refine_ls_wR_factor_gt 0.0862
_refine_ls_wR_factor_ref 0.0886
_reflns_number_gt 1874
_reflns_number_total 2066
_reflns_threshold_expression >2sigma(I)
_cod_data_source_file ja0470158si20040520_095607.cif
_cod_data_source_block ast4b
_cod_database_code 4113255

loop_
_symmetry_equiv_pos_as_xyz
'x, y, z'
'-x+1/2, -y, z+1/2'
'-x, y+1/2, -z+1/2'
'x+1/2, -y+1/2, -z'

loop_
_atom_site_label
_atom_site_type_symbol
_atom_site_fract_x
_atom_site_fract_y
_atom_site_fract_z
_atom_site_U_iso_or_equiv
_atom_site_adp_type
_atom_site_occupancy
_atom_site_symmetry_multiplicity
_atom_site_calc_flag
_atom_site_refinement_flags
O1 O 0.47022(18) 0.38918(12) 0.24699(6) 0.0359(3) Uani 1 1 d .
O2 O 0.09392(18) 0.33182(11) 0.28213(7) 0.0370(4) Uani 1 1 d .
O3 O 0.2606(2) 0.17441(11) 0.22863(7) 0.0429(4) Uani 1 1 d .
O4 O 0.2425(2) 0.47949(12) 0.17192(8) 0.0442(4) Uani 1 1 d .
O5 O 0.0226(2) 0.30055(14) 0.43459(8) 0.0544(4) Uani 1 1 d .
H5A H -0.0640 0.3290 0.4591 0.082 Uiso 1 1 calc R
O6 O 0.7304(2) 0.39399(15) 0.51828(8) 0.0546(4) Uani 1 1 d .
H6A H 0.8036 0.3847 0.4842 0.082 Uiso 1 1 calc R
C1 C 0.3360(3) 0.37069(18) 0.19071(11) 0.0376(5) Uani 1 1 d .
C2 C 0.1720(3) 0.28678(17) 0.21703(11) 0.0370(5) Uani 1 1 d .
C3 C 0.2333(3) 0.34744(18) 0.33772(10) 0.0340(4) Uani 1 1 d .
H3A H 0.2894 0.2691 0.3494 0.041 Uiso 1 1 calc R
C4 C 0.3896(3) 0.43136(18) 0.31336(9) 0.0349(5) Uani 1 1 d .
H4A H 0.3361 0.5119 0.3059 0.042 Uiso 1 1 calc R
C5 C 0.1343(3) 0.39655(18) 0.40393(11) 0.0428(5) Uani 1 1 d .
H5B H 0.0497 0.4628 0.3899 0.051 Uiso 1 1 calc R
C6 C 0.2793(3) 0.44146(19) 0.45686(11) 0.0462(6) Uani 1 1 d .
H6B H 0.2362 0.4600 0.5030 0.055 Uiso 1 1 calc R
C7 C 0.4639(3) 0.45708(18) 0.44368(11) 0.0423(5) Uani 1 1 d .
C8 C 0.5459(3) 0.43793(19) 0.36922(10) 0.0401(5) Uani 1 1 d .
H8A H 0.6317 0.5036 0.3576 0.048 Uiso 1 1 calc R
H8B H 0.6191 0.3638 0.3685 0.048 Uiso 1 1 calc R
C9 C 0.0056(3) 0.2794(2) 0.16451(12) 0.0514(6) Uani 1 1 d .
H9A H -0.0910 0.2272 0.1838 0.077 Uiso 1 1 calc R
H9B H 0.0496 0.2482 0.1191 0.077 Uiso 1 1 calc R
H9C H -0.0472 0.3583 0.1574 0.077 Uiso 1 1 calc R
C10 C 0.1424(3) 0.08570(19) 0.26293(13) 0.0524(6) Uani 1 1 d .
H10A H 0.2133 0.0123 0.2685 0.079 Uiso 1 1 calc R
H10B H 0.0315 0.0710 0.2337 0.079 Uiso 1 1 calc R
H10C H 0.1034 0.1144 0.3095 0.079 Uiso 1 1 calc R
C11 C 0.4503(3) 0.3194(2) 0.12832(11) 0.0507(6) Uani 1 1 d .
H11A H 0.5488 0.3751 0.1149 0.076 Uiso 1 1 calc R
H11B H 0.3671 0.3059 0.0879 0.076 Uiso 1 1 calc R
H11C H 0.5072 0.2445 0.1427 0.076 Uiso 1 1 calc R
C12 C 0.3594(4) 0.5820(2) 0.15907(12) 0.0551(6) Uani 1 1 d .
H12A H 0.2801 0.6494 0.1467 0.083 Uiso 1 1 calc R
H12B H 0.4456 0.5654 0.1200 0.083 Uiso 1 1 calc R
H12C H 0.4312 0.6004 0.2018 0.083 Uiso 1 1 calc R
C13 C 0.6020(4) 0.4897(2) 0.50273(12) 0.0540(6) Uani 1 1 d .
H13A H 0.6744 0.5601 0.4883 0.065 Uiso 1 1 calc R
H13B H 0.5311 0.5100 0.5461 0.065 Uiso 1 1 calc R

loop_
_atom_site_aniso_label
_atom_site_aniso_U_11
_atom_site_aniso_U_22
_atom_site_aniso_U_33
_atom_site_aniso_U_23
_atom_site_aniso_U_13
_atom_site_aniso_U_12
O1 0.0314(7) 0.0466(8) 0.0297(7) -0.0013(6) 0.0011(6) -0.0033(6)
O2 0.0297(7) 0.0403(7) 0.0410(8) 0.0005(6) 0.0005(6) 0.0021(6)
O3 0.0407(8) 0.0344(7) 0.0535(8) 0.0009(6) 0.0043(7) -0.0004(7)
O4 0.0435(8) 0.0418(8) 0.0472(8) 0.0109(6) -0.0056(8) -0.0043(7)
O5 0.0490(9) 0.0605(9) 0.0537(9) 0.0123(8) 0.0188(8) -0.0007(8)
O6 0.0419(8) 0.0834(11) 0.0384(8) 0.0033(7) 0.0002(7) 0.0014(9)
C1 0.0371(11) 0.0412(11) 0.0347(11) 0.0027(9) -0.0017(9) -0.0014(9)
C2 0.0341(11) 0.0390(11) 0.0379(11) -0.0016(9) -0.0025(9) 0.0024(9)
C3 0.0317(10) 0.0353(10) 0.0349(10) 0.0052(8) 0.0012(9) 0.0031(9)
C4 0.0380(11) 0.0364(10) 0.0302(10) 0.0022(8) 0.0030(9) 0.0007(9)
C5 0.0440(12) 0.0449(11) 0.0396(11) 0.0071(10) 0.0117(10) 0.0076(11)
C6 0.0551(15) 0.0499(12) 0.0336(11) -0.0008(10) 0.0096(11) 0.0082(11)
C7 0.0564(14) 0.0373(11) 0.0333(11) 0.0003(9) -0.0011(11) 0.0051(10)
C8 0.0402(12) 0.0441(12) 0.0360(11) 0.0010(9) -0.0015(10) -0.0050(10)
C9 0.0441(14) 0.0568(14) 0.0532(13) 0.0001(11) -0.0062(12) -0.0057(11)
C10 0.0528(14) 0.0378(10) 0.0665(15) 0.0002(11) 0.0046(12) -0.0062(11)
C11 0.0499(13) 0.0651(14) 0.0373(12) -0.0052(10) 0.0037(11) -0.0076(12)
C12 0.0650(16) 0.0485(12) 0.0519(14) 0.0148(11) -0.0077(12) -0.0110(13)
C13 0.0646(16) 0.0576(13) 0.0398(13) -0.0084(10) -0.0037(12) -0.0023(13)

loop_
_atom_type_symbol
_atom_type_description
_atom_type_scat_dispersion_real
_atom_type_scat_dispersion_imag
_atom_type_scat_source
C C 0.0033 0.0016 'International Tables Vol C Tables 4.2.6.8 and 6.1.1.4'
H H 0.0000 0.0000 'International Tables Vol C Tables 4.2.6.8 and 6.1.1.4'
O O 0.0106 0.0060 'International Tables Vol C Tables 4.2.6.8 and 6.1.1.4'

loop_
_geom_angle_atom_site_label_1
_geom_angle_atom_site_label_2
_geom_angle_atom_site_label_3
_geom_angle
C1 O1 C4 114.70(14)
C2 O2 C3 113.16(14)
C2 O3 C10 114.97(15)
C1 O4 C12 117.32(16)
O1 C1 O4 111.23(15)
O1 C1 C11 105.40(16)
O4 C1 C11 112.16(17)
O1 C1 C2 110.17(15)
O4 C1 C2 104.33(15)
C11 C1 C2 113.68(17)
O3 C2 O2 110.69(16)
O3 C2 C9 112.75(16)
O2 C2 C9 105.55(16)
O3 C2 C1 104.71(15)
O2 C2 C1 109.84(15)
C9 C2 C1 113.38(16)
O2 C3 C4 110.80(14)
O2 C3 C5 108.43(16)
C4 C3 C5 110.61(16)
O1 C4 C8 108.63(15)
O1 C4 C3 109.90(15)
C8 C4 C3 110.57(15)
O5 C5 C6 110.93(16)
O5 C5 C3 107.53(16)
C6 C5 C3 109.98(18)
C7 C6 C5 125.70(19)
C6 C7 C13 121.58(19)
C6 C7 C8 121.3(2)
C13 C7 C8 117.0(2)
C4 C8 C7 111.00(18)
O6 C13 C7 111.91(18)

loop_
_geom_bond_atom_site_label_1
_geom_bond_atom_site_label_2
_geom_bond_distance
O1 C1 1.418(2)
O1 C4 1.431(2)
O2 C2 1.415(2)
O2 C3 1.428(2)
O3 C2 1.411(2)
O3 C10 1.435(2)
O4 C1 1.418(2)
O4 C12 1.422(3)
O5 C5 1.440(2)
O6 C13 1.422(3)
C1 C11 1.516(3)
C1 C2 1.557(3)
C2 C9 1.520(3)
C3 C4 1.507(3)
C3 C5 1.510(3)
C4 C8 1.507(3)
C5 C6 1.496(3)
C6 C7 1.326(3)
C7 C13 1.503(3)
C7 C8 1.508(3)
